data_7007911
loop_
_publ_author_name
'Mikata, Yuji'
'Wakamatsu, Motoko'
'Yano, Shigenobu'

_publ_section_title
;
 Tetrakis(2-quinolinylmethyl)ethylenediamine (TQEN) as a new
 fluorescent sensor for zinc.
;
_journal_issue 3
_journal_name_full 'Dalton transactions (Cambridge, England : 2003)'
_journal_page_first 545
_journal_page_last 550
_journal_paper_doi 10.1039/b411924j
_journal_year 2005
_chemical_formula_sum 'C47 H43.5 Cl2 N8.5 O8 Zn'
_chemical_formula_weight 991.67
_chemical_name_systematic
;
?
;
_space_group_IT_number 15
_symmetry_cell_setting monoclinic
_symmetry_space_group_name_Hall '-C 2yc'
_symmetry_space_group_name_H-M 'C 1 2/c 1'
_atom_sites_solution_hydrogens geom
_atom_sites_solution_primary direct
_atom_sites_solution_secondary difmap
_audit_creation_date 2004-11-04
_audit_creation_method SHELXL-97
_cell_angle_alpha 90.00
_cell_angle_beta 127.1400(2)
_cell_angle_gamma 90.00
_cell_formula_units_Z 8
_cell_length_a 36.5983(14)
_cell_length_b 12.5859(2)
_cell_length_c 24.8617(9)
_cell_measurement_temperature 173(2)
_cell_volume 9129.0(5)
_computing_structure_refinement 'SHELXL-97 (Sheldrick, 1997)'
_computing_structure_solution 'SHELXS-97 (Sheldrick, 1990)'
_diffrn_ambient_temperature 173(2)
_diffrn_detector_area_resol_mean 7.31
_diffrn_measured_fraction_theta_full 0.996
_diffrn_measured_fraction_theta_max 0.996
_diffrn_measurement_device_type 'Rigaku Mercury'
_diffrn_measurement_method omega
_diffrn_radiation_monochromator graphite
_diffrn_radiation_source 'fine-focus sealed tube'
_diffrn_radiation_type MoKalpha
_diffrn_radiation_wavelength 0.71070
_diffrn_reflns_av_R_equivalents 0.0181
_diffrn_reflns_av_sigmaI/netI 0.0176
_diffrn_reflns_limit_h_max 47
_diffrn_reflns_limit_h_min -47
_diffrn_reflns_limit_k_max 16
_diffrn_reflns_limit_k_min -16
_diffrn_reflns_limit_l_max 30
_diffrn_reflns_limit_l_min -32
_diffrn_reflns_number 44143
_diffrn_reflns_theta_full 27.50
_diffrn_reflns_theta_max 27.50
_diffrn_reflns_theta_min 1.40
_exptl_absorpt_coefficient_mu 0.719
_exptl_absorpt_correction_T_max 0.8131
_exptl_absorpt_correction_T_min 0.7618
_exptl_absorpt_correction_type multi-scan
_exptl_absorpt_process_details 'Jacobson, R. (1998) Private communication'
_exptl_crystal_colour colorless
_exptl_crystal_density_diffrn 1.443
_exptl_crystal_density_method 'not measured'
_exptl_crystal_description prism
_exptl_crystal_F_000 4104
_exptl_crystal_size_max 0.40
_exptl_crystal_size_mid 0.30
_exptl_crystal_size_min 0.30
_refine_diff_density_max 0.734
_refine_diff_density_min -0.505
_refine_diff_density_rms 0.121
_refine_ls_extinction_method none
_refine_ls_goodness_of_fit_ref 1.089
_refine_ls_hydrogen_treatment mixed
_refine_ls_matrix_type full
_refine_ls_number_parameters 638
_refine_ls_number_reflns 10449
_refine_ls_number_restraints 0
_refine_ls_restrained_S_all 1.089
_refine_ls_R_factor_all 0.0465
_refine_ls_R_factor_gt 0.0405
_refine_ls_shift/su_max 0.007
_refine_ls_shift/su_mean 0.000
_refine_ls_structure_factor_coef Fsqd
_refine_ls_weighting_details 'calc w=1/[sigma^2^(Fo^2^)+(0.0740P)^2^+8.3070P] where P=(Fo^2^+2Fc^2^)/3'
_refine_ls_weighting_scheme calc
_refine_ls_wR_factor_gt 0.1121
_refine_ls_wR_factor_ref 0.1238
_reflns_number_gt 9318
_reflns_number_total 10449
_reflns_threshold_expression >2sigma(I)
_cod_data_source_file b411924j.txt
_cod_data_source_block tqenzn55
_cod_original_sg_symbol_H-M 'C2 /c'
_cod_original_formula_sum 'C47 H43.50 Cl2 N8.50 O8 Zn'
_cod_database_code 7007911

loop_
_symmetry_equiv_pos_as_xyz
'x, y, z'
'-x, y, -z+1/2'
'x+1/2, y+1/2, z'
'-x+1/2, y+1/2, -z+1/2'
'-x, -y, -z'
'x, -y, z-1/2'
'-x+1/2, -y+1/2, -z'
'x+1/2, -y+1/2, z-1/2'

loop_
_atom_site_label
_atom_site_type_symbol
_atom_site_fract_x
_atom_site_fract_y
_atom_site_fract_z
_atom_site_U_iso_or_equiv
_atom_site_adp_type
_atom_site_occupancy
_atom_site_symmetry_multiplicity
_atom_site_calc_flag
_atom_site_refinement_flags
_atom_site_disorder_assembly
_atom_site_disorder_group
Zn1 Zn 0.148051(6) 0.791449(15) 0.111334(9) 0.02566(8) Uani 1 1 d . . .
Cl1 Cl 0.025974(15) 0.45095(4) 0.14084(2) 0.03905(12) Uani 1 1 d . . .
Cl2 Cl 0.13198(4) 0.15146(8) 0.91057(5) 0.0445(2) Uani 0.75 1 d P A 3
Cl3 Cl 0.11351(9) 0.1309(3) 0.89542(14) 0.0363(6) Uani 0.25 1 d P A 3
O1 O 0.03933(7) 0.41536(16) 0.09977(9) 0.0593(4) Uani 1 1 d . . .
O2 O -0.01468(6) 0.39777(16) 0.12123(10) 0.0625(5) Uani 1 1 d . . .
O3 O 0.01670(9) 0.56186(17) 0.13269(17) 0.0954(9) Uani 1 1 d . . .
O4 O 0.06203(7) 0.4296(3) 0.20955(10) 0.0965(9) Uani 1 1 d . . .
O5 O 0.11091(9) 0.17876(14) 0.94364(11) 0.0697(6) Uani 1 1 d . A 3
O6 O 0.10143(8) 0.1872(2) 0.84237(10) 0.0751(6) Uani 1 1 d . A 3
O7 O 0.17465(12) 0.2073(3) 0.93852(16) 0.0828(10) Uani 0.75 1 d P A 3
O8 O 0.1423(2) 0.0414(3) 0.9172(3) 0.1131(18) Uani 0.75 1 d P A 3
O9 O 0.0943(3) 0.0343(4) 0.8705(3) 0.0429(14) Uani 0.25 1 d P A 3
O10 O 0.1634(3) 0.1116(14) 0.9460(5) 0.109(5) Uani 0.25 1 d P A 3
N1 N 0.11146(5) 0.85374(11) 0.01071(7) 0.0271(3) Uani 1 1 d . . .
N2 N 0.08066(5) 0.73145(12) 0.07215(7) 0.0278(3) Uani 1 1 d . . .
N3 N 0.20106(5) 0.85974(11) 0.10901(7) 0.0274(3) Uani 1 1 d . . .
N4 N 0.12707(5) 0.96554(11) 0.12352(7) 0.0274(3) Uani 1 1 d . . .
N5 N 0.15968(5) 0.72036(11) 0.19808(7) 0.0256(3) Uani 1 1 d . . .
N6 N 0.14976(5) 0.61809(12) 0.07557(7) 0.0298(3) Uani 1 1 d . . .
N7 N 0.00971(8) 0.0260(2) 0.59484(15) 0.0738(7) Uani 1 1 d . . .
N8 N 0.12781(10) 0.6166(3) 0.89229(15) 0.0786(8) Uani 1 1 d . . .
N9 N 0.0375(3) 0.8887(8) 0.8166(4) 0.126(3) Uani 0.50 1 d P . .
C1 C 0.06618(6) 0.80096(15) -0.03070(9) 0.0331(4) Uani 1 1 d . . .
H1 H 0.0692 0.7291 -0.0438 0.040 Uiso 1 1 calc R . .
H2 H 0.0447 0.8424 -0.0724 0.040 Uiso 1 1 calc R . .
C2 C 0.04759(6) 0.79281(15) 0.00980(9) 0.0330(4) Uani 1 1 d . . .
H3 H 0.0435 0.8647 0.0215 0.040 Uiso 1 1 calc R . .
H4 H 0.0175 0.7566 -0.0172 0.040 Uiso 1 1 calc R . .
C3 C 0.14070(6) 0.82606(15) -0.00934(9) 0.0315(4) Uani 1 1 d . . .
H5 H 0.1309 0.8666 -0.0502 0.038 Uiso 1 1 calc R . .
H6 H 0.1377 0.7494 -0.0201 0.038 Uiso 1 1 calc R . .
C4 C 0.18989(6) 0.85200(14) 0.04747(9) 0.0307(3) Uani 1 1 d . . .
C5 C 0.22223(7) 0.86310(18) 0.03450(11) 0.0411(4) Uani 1 1 d . . .
H7 H 0.2126 0.8612 -0.0105 0.049 Uiso 1 1 calc R . .
C6 C 0.26745(7) 0.87664(18) 0.08705(11) 0.0424(5) Uani 1 1 d . . .
H8 H 0.2898 0.8788 0.0792 0.051 Uiso 1 1 calc R . .
C7 C 0.32651(7) 0.90409(17) 0.21005(12) 0.0417(5) Uani 1 1 d . . .
H9 H 0.3503 0.9043 0.2050 0.050 Uiso 1 1 calc R . .
C8 C 0.33693(7) 0.91978(16) 0.27188(12) 0.0424(5) Uani 1 1 d . . .
H10 H 0.3680 0.9295 0.3099 0.051 Uiso 1 1 calc R . .
C9 C 0.30207(7) 0.92179(16) 0.28010(11) 0.0395(4) Uani 1 1 d . . .
H11 H 0.3097 0.9352 0.3234 0.047 Uiso 1 1 calc R . .
C10 C 0.25714(6) 0.90455(14) 0.22589(9) 0.0331(4) Uani 1 1 d . . .
H12 H 0.2338 0.9067 0.2317 0.040 Uiso 1 1 calc R . .
C11 C 0.24588(6) 0.88384(14) 0.16206(9) 0.0291(3) Uani 1 1 d . . .
C12 C 0.28057(6) 0.88738(15) 0.15296(10) 0.0350(4) Uani 1 1 d . . .
C13 C 0.10745(6) 0.97056(14) 0.01030(9) 0.0296(3) Uani 1 1 d . . .
H13 H 0.0786 0.9919 -0.0333 0.036 Uiso 1 1 calc R . .
H14 H 0.1331 1.0022 0.0124 0.036 Uiso 1 1 calc R . .
C14 C 0.10774(5) 1.01760(14) 0.06609(9) 0.0276(3) Uani 1 1 d . . .
C15 C 0.08859(6) 1.12091(15) 0.05412(10) 0.0352(4) Uani 1 1 d . . .
H15 H 0.0766 1.1565 0.0128 0.042 Uiso 1 1 calc R . .
C16 C 0.08760(6) 1.16837(16) 0.10234(11) 0.0384(4) Uani 1 1 d . . .
H16 H 0.0746 1.2371 0.0949 0.046 Uiso 1 1 calc R . .
C17 C 0.10327(8) 1.1566(2) 0.21369(12) 0.0478(5) Uani 1 1 d . . .
H17 H 0.0898 1.2244 0.2075 0.057 Uiso 1 1 calc R . .
C18 C 0.11993(9) 1.1000(2) 0.27099(13) 0.0545(6) Uani 1 1 d . . .
H18 H 0.1166 1.1267 0.3035 0.065 Uiso 1 1 calc R . .
C19 C 0.14197(9) 1.00269(19) 0.28199(11) 0.0480(5) Uani 1 1 d . . .
H19 H 0.1539 0.9645 0.3224 0.058 Uiso 1 1 calc R . .
C20 C 0.14667(7) 0.96143(16) 0.23544(10) 0.0374(4) Uani 1 1 d . . .
H20 H 0.1634 0.8975 0.2450 0.045 Uiso 1 1 calc R . .
C21 C 0.12681(6) 1.01376(14) 0.17345(9) 0.0304(3) Uani 1 1 d . . .
C22 C 0.10598(6) 1.11461(16) 0.16336(10) 0.0359(4) Uani 1 1 d . . .
C23 C 0.07763(6) 0.75255(15) 0.12730(9) 0.0304(3) Uani 1 1 d . . .
H21 H 0.0515 0.7130 0.1195 0.036 Uiso 1 1 calc R . .
H22 H 0.0724 0.8293 0.1288 0.036 Uiso 1 1 calc R . .
C24 C 0.12155(6) 0.71864(13) 0.19360(9) 0.0280(3) Uani 1 1 d . . .
C25 C 0.12158(7) 0.69497(16) 0.24875(10) 0.0352(4) Uani 1 1 d . . .
H23 H 0.0935 0.6908 0.2431 0.042 Uiso 1 1 calc R . .
C26 C 0.16226(7) 0.67788(17) 0.31068(10) 0.0381(4) Uani 1 1 d . . .
H24 H 0.1628 0.6662 0.3489 0.046 Uiso 1 1 calc R . .
C27 C 0.24696(7) 0.66042(17) 0.38000(10) 0.0410(4) Uani 1 1 d . . .
H25 H 0.2493 0.6507 0.4199 0.049 Uiso 1 1 calc R . .
C28 C 0.28547(7) 0.65777(16) 0.38326(10) 0.0420(5) Uani 1 1 d . . .
H26 H 0.3146 0.6483 0.4256 0.050 Uiso 1 1 calc R . .
C29 C 0.28243(7) 0.66890(16) 0.32445(10) 0.0382(4) Uani 1 1 d . . .
H27 H 0.3094 0.6644 0.3270 0.046 Uiso 1 1 calc R . .
C30 C 0.24076(6) 0.68623(15) 0.26330(9) 0.0317(4) Uani 1 1 d . . .
H28 H 0.2390 0.6925 0.2237 0.038 Uiso 1 1 calc R . .
C31 C 0.20075(6) 0.69481(13) 0.25886(9) 0.0271(3) Uani 1 1 d . . .
C32 C 0.20343(7) 0.67763(15) 0.31754(9) 0.0325(4) Uani 1 1 d . . .
C33 C 0.07639(6) 0.61605(14) 0.05848(10) 0.0335(4) Uani 1 1 d . . .
H29 H 0.0456 0.6023 0.0158 0.040 Uiso 1 1 calc R . .
H30 H 0.0780 0.5790 0.0950 0.040 Uiso 1 1 calc R . .
C34 C 0.11132(6) 0.56755(14) 0.05290(9) 0.0323(4) Uani 1 1 d . . .
C35 C 0.10068(8) 0.46423(16) 0.02429(11) 0.0452(5) Uani 1 1 d . . .
H31 H 0.0727 0.4309 0.0094 0.054 Uiso 1 1 calc R . .
C36 C 0.13076(10) 0.41364(17) 0.01844(12) 0.0514(6) Uani 1 1 d . . .
H32 H 0.1240 0.3446 -0.0009 0.062 Uiso 1 1 calc R . .
C37 C 0.20456(10) 0.4165(2) 0.03493(14) 0.0568(6) Uani 1 1 d . . .
H33 H 0.1984 0.3484 0.0146 0.068 Uiso 1 1 calc R . .
C38 C 0.24435(11) 0.4673(2) 0.05776(15) 0.0616(7) Uani 1 1 d . . .
H34 H 0.2655 0.4354 0.0525 0.074 Uiso 1 1 calc R . .
C39 C 0.25404(9) 0.5671(2) 0.08914(13) 0.0520(6) Uani 1 1 d . . .
H35 H 0.2820 0.6020 0.1054 0.062 Uiso 1 1 calc R . .
C40 C 0.22346(7) 0.61452(17) 0.09643(11) 0.0399(4) Uani 1 1 d . . .
H36 H 0.2309 0.6810 0.1189 0.048 Uiso 1 1 calc R . .
C41 C 0.18135(7) 0.56599(15) 0.07115(9) 0.0348(4) Uani 1 1 d . . .
C42 C 0.17218(8) 0.46406(16) 0.04118(11) 0.0432(5) Uani 1 1 d . . .
C43 C 0.01067(9) 0.0630(3) 0.63647(15) 0.0697(9) Uani 1 1 d . . .
C44 C 0.01109(18) 0.1160(6) 0.6885(3) 0.159(3) Uani 1 1 d . . .
H37 H -0.0013 0.1879 0.6735 0.238 Uiso 1 1 calc R . .
H38 H 0.0426 0.1201 0.7300 0.238 Uiso 1 1 calc R . .
H39 H -0.0077 0.0759 0.6974 0.238 Uiso 1 1 calc R . .
C45 C 0.10319(10) 0.5460(3) 0.86839(14) 0.0597(7) Uani 1 1 d . . .
C46 C 0.07228(12) 0.4570(3) 0.83838(17) 0.0720(8) Uani 1 1 d . . .
H40 H 0.0526 0.4639 0.7891 0.108 Uiso 1 1 calc R . .
H41 H 0.0533 0.4555 0.8539 0.108 Uiso 1 1 calc R . .
H42 H 0.0900 0.3909 0.8516 0.108 Uiso 1 1 calc R . .
C47 C 0.0156(3) 0.8244(7) 0.7794(3) 0.0763(18) Uani 0.50 1 d P . .
C48 C 0.0000 0.7419(9) 0.7500 0.189(5) Uani 1 2 d S . .

loop_
_atom_site_aniso_label
_atom_site_aniso_U_11
_atom_site_aniso_U_22
_atom_site_aniso_U_33
_atom_site_aniso_U_23
_atom_site_aniso_U_13
_atom_site_aniso_U_12
Zn1 0.02166(11) 0.02907(12) 0.02407(11) 0.00216(7) 0.01266(9) -0.00128(7)
Cl1 0.0314(2) 0.0412(3) 0.0404(2) -0.00752(19) 0.0195(2) -0.00925(18)
Cl2 0.0736(8) 0.0338(4) 0.0383(5) 0.0027(4) 0.0403(6) 0.0040(5)
Cl3 0.0347(12) 0.0451(15) 0.0307(11) -0.0048(9) 0.0207(11) -0.0067(10)
O1 0.0656(11) 0.0679(12) 0.0595(10) -0.0076(9) 0.0458(9) -0.0073(9)
O2 0.0588(10) 0.0632(11) 0.0770(12) -0.0214(9) 0.0471(10) -0.0290(9)
O3 0.1068(18) 0.0398(11) 0.173(3) -0.0050(13) 0.102(2) -0.0099(11)
O4 0.0509(11) 0.172(3) 0.0425(10) -0.0107(13) 0.0156(9) 0.0166(14)
O5 0.1387(19) 0.0378(9) 0.0815(13) -0.0020(9) 0.0922(15) 0.0026(10)
O6 0.0867(15) 0.0966(16) 0.0450(10) 0.0111(10) 0.0412(11) -0.0035(12)
O7 0.072(2) 0.114(3) 0.0622(18) -0.0003(17) 0.0401(16) -0.0114(18)
O8 0.242(6) 0.0456(17) 0.162(4) 0.030(2) 0.179(5) 0.040(2)
O9 0.073(4) 0.028(3) 0.041(3) -0.004(2) 0.042(3) 0.004(3)
O10 0.037(4) 0.173(14) 0.068(6) -0.006(8) 0.007(4) 0.061(7)
N1 0.0273(7) 0.0249(7) 0.0258(7) 0.0002(5) 0.0144(6) -0.0006(5)
N2 0.0234(6) 0.0262(7) 0.0298(7) -0.0001(6) 0.0139(6) -0.0013(5)
N3 0.0274(7) 0.0262(7) 0.0300(7) 0.0029(5) 0.0181(6) 0.0019(5)
N4 0.0261(7) 0.0259(7) 0.0295(7) -0.0018(5) 0.0165(6) -0.0034(5)
N5 0.0251(7) 0.0236(7) 0.0287(7) -0.0005(5) 0.0165(6) -0.0004(5)
N6 0.0352(7) 0.0260(7) 0.0291(7) 0.0040(6) 0.0199(6) 0.0046(6)
N7 0.0443(12) 0.0851(19) 0.0746(17) 0.0049(14) 0.0266(12) -0.0065(12)
N8 0.0742(17) 0.100(2) 0.0721(17) -0.0134(16) 0.0494(15) -0.0018(16)
N9 0.128(7) 0.153(8) 0.091(5) 0.003(5) 0.063(5) -0.031(6)
C1 0.0285(8) 0.0335(9) 0.0253(8) -0.0013(6) 0.0099(7) -0.0044(7)
C2 0.0209(8) 0.0344(9) 0.0313(9) 0.0023(7) 0.0093(7) -0.0013(6)
C3 0.0367(9) 0.0319(9) 0.0272(8) 0.0017(7) 0.0199(7) 0.0039(7)
C4 0.0347(9) 0.0296(8) 0.0315(8) 0.0059(7) 0.0220(7) 0.0049(7)
C5 0.0446(10) 0.0498(12) 0.0397(10) 0.0091(9) 0.0312(9) 0.0058(9)
C6 0.0400(10) 0.0494(12) 0.0517(12) 0.0107(9) 0.0349(10) 0.0048(9)
C7 0.0284(9) 0.0379(10) 0.0574(12) 0.0065(9) 0.0253(9) -0.0003(7)
C8 0.0287(9) 0.0333(10) 0.0513(12) -0.0002(8) 0.0168(9) -0.0044(7)
C9 0.0357(9) 0.0329(10) 0.0389(10) -0.0053(8) 0.0168(8) -0.0037(7)
C10 0.0308(8) 0.0288(9) 0.0365(9) -0.0020(7) 0.0187(8) -0.0013(7)
C11 0.0265(8) 0.0241(8) 0.0355(9) 0.0038(6) 0.0181(7) 0.0011(6)
C12 0.0322(9) 0.0311(9) 0.0454(10) 0.0066(8) 0.0253(8) 0.0021(7)
C13 0.0310(8) 0.0262(8) 0.0293(8) 0.0042(6) 0.0169(7) 0.0028(6)
C14 0.0227(7) 0.0261(8) 0.0314(8) -0.0014(6) 0.0148(6) -0.0021(6)
C15 0.0311(8) 0.0289(9) 0.0398(9) 0.0021(7) 0.0184(8) 0.0032(7)
C16 0.0313(9) 0.0312(9) 0.0495(11) -0.0034(8) 0.0226(9) 0.0029(7)
C17 0.0481(12) 0.0469(12) 0.0577(13) -0.0163(10) 0.0368(11) -0.0046(9)
C18 0.0659(15) 0.0585(15) 0.0578(14) -0.0210(12) 0.0473(13) -0.0134(12)
C19 0.0643(14) 0.0472(12) 0.0417(11) -0.0118(9) 0.0368(11) -0.0187(11)
C20 0.0457(10) 0.0335(10) 0.0360(9) -0.0075(7) 0.0262(9) -0.0118(8)
C21 0.0284(8) 0.0300(9) 0.0350(9) -0.0069(7) 0.0204(7) -0.0086(7)
C22 0.0302(8) 0.0354(10) 0.0455(10) -0.0100(8) 0.0246(8) -0.0059(7)
C23 0.0250(8) 0.0322(9) 0.0360(9) 0.0000(7) 0.0194(7) -0.0015(7)
C24 0.0291(8) 0.0238(8) 0.0344(9) -0.0015(6) 0.0209(7) -0.0015(6)
C25 0.0371(9) 0.0379(10) 0.0420(10) -0.0004(8) 0.0298(9) -0.0015(7)
C26 0.0495(11) 0.0382(10) 0.0361(10) 0.0011(8) 0.0308(9) 0.0008(8)
C27 0.0492(11) 0.0356(10) 0.0288(9) 0.0026(7) 0.0187(9) 0.0028(8)
C28 0.0384(10) 0.0328(10) 0.0330(9) 0.0032(7) 0.0100(8) 0.0061(8)
C29 0.0293(9) 0.0329(10) 0.0417(10) 0.0030(8) 0.0158(8) 0.0054(7)
C30 0.0305(8) 0.0286(8) 0.0334(9) 0.0017(7) 0.0180(7) 0.0021(7)
C31 0.0291(8) 0.0210(7) 0.0284(8) 0.0001(6) 0.0159(7) 0.0000(6)
C32 0.0394(9) 0.0270(8) 0.0301(8) -0.0002(7) 0.0204(8) 0.0002(7)
C33 0.0316(8) 0.0268(9) 0.0373(9) -0.0028(7) 0.0183(8) -0.0056(7)
C34 0.0379(9) 0.0252(8) 0.0287(8) 0.0018(6) 0.0173(7) 0.0016(7)
C35 0.0517(12) 0.0282(10) 0.0457(11) -0.0036(8) 0.0241(10) -0.0037(8)
C36 0.0746(16) 0.0274(10) 0.0484(12) -0.0035(9) 0.0351(12) 0.0057(10)
C37 0.0845(18) 0.0418(12) 0.0595(14) 0.0116(11) 0.0516(14) 0.0264(12)
C38 0.0828(19) 0.0574(15) 0.0731(17) 0.0206(13) 0.0620(16) 0.0361(14)
C39 0.0573(13) 0.0549(14) 0.0611(14) 0.0209(11) 0.0449(12) 0.0241(11)
C40 0.0451(10) 0.0391(10) 0.0445(10) 0.0136(8) 0.0317(9) 0.0145(8)
C41 0.0446(10) 0.0309(9) 0.0322(9) 0.0093(7) 0.0249(8) 0.0133(8)
C42 0.0630(13) 0.0312(10) 0.0410(10) 0.0076(8) 0.0344(10) 0.0151(9)
C43 0.0395(13) 0.101(2) 0.0536(15) -0.0011(15) 0.0202(12) -0.0286(14)
C44 0.116(4) 0.284(9) 0.100(3) -0.081(4) 0.078(3) -0.102(5)
C45 0.0577(15) 0.0785(19) 0.0502(13) 0.0025(13) 0.0364(13) 0.0163(14)
C46 0.091(2) 0.0727(19) 0.0734(19) -0.0048(15) 0.0605(18) 0.0035(16)
C47 0.084(4) 0.101(5) 0.057(3) -0.009(4) 0.049(3) -0.020(4)
C48 0.366(18) 0.119(7) 0.208(11) 0.000 0.239(13) 0.000

loop_
_atom_type_symbol
_atom_type_description
_atom_type_scat_dispersion_real
_atom_type_scat_dispersion_imag
_atom_type_scat_source
C C 0.0033 0.0016 'International Tables Vol C Tables 4.2.6.8 and 6.1.1.4'
H H 0.0000 0.0000 'International Tables Vol C Tables 4.2.6.8 and 6.1.1.4'
Cl Cl 0.1484 0.1585 'International Tables Vol C Tables 4.2.6.8 and 6.1.1.4'
N N 0.0061 0.0033 'International Tables Vol C Tables 4.2.6.8 and 6.1.1.4'
Zn Zn 0.2839 1.4301 'International Tables Vol C Tables 4.2.6.8 and 6.1.1.4'
O O 0.0106 0.0060 'International Tables Vol C Tables 4.2.6.8 and 6.1.1.4'

loop_
_geom_angle_atom_site_label_1
_geom_angle_atom_site_label_2
_geom_angle_atom_site_label_3
_geom_angle
_geom_angle_site_symmetry_1
_geom_angle_site_symmetry_3
_geom_angle_publ_flag
N5 Zn1 N1 159.40(6) . . ?
N5 Zn1 N3 124.25(5) . . ?
N1 Zn1 N3 76.21(5) . . ?
N5 Zn1 N2 77.65(6) . . ?
N1 Zn1 N2 82.17(6) . . ?
N3 Zn1 N2 157.73(6) . . ?
N5 Zn1 N6 87.63(5) . . ?
N1 Zn1 N6 92.18(5) . . ?
N3 Zn1 N6 97.41(5) . . ?
N2 Zn1 N6 77.96(5) . . ?
N5 Zn1 N4 98.01(5) . . ?
N1 Zn1 N4 78.00(5) . . ?
N3 Zn1 N4 90.06(5) . . ?
N2 Zn1 N4 90.63(5) . . ?
N6 Zn1 N4 165.94(5) . . ?
O4 Cl1 O3 109.06(19) . . ?
O4 Cl1 O2 110.10(16) . . ?
O3 Cl1 O2 107.62(14) . . ?
O4 Cl1 O1 109.08(13) . . ?
O3 Cl1 O1 110.94(15) . . ?
O2 Cl1 O1 110.02(11) . . ?
Cl3 Cl2 O10 124.3(11) . . ?
Cl3 Cl2 O8 76.8(5) . . ?
O10 Cl2 O8 50.4(9) . . ?
Cl3 Cl2 O6 67.1(4) . . ?
O10 Cl2 O6 144.6(6) . . ?
O8 Cl2 O6 114.1(3) . . ?
Cl3 Cl2 O7 172.2(4) . . ?
O10 Cl2 O7 61.3(10) . . ?
O8 Cl2 O7 106.5(3) . . ?
O6 Cl2 O7 105.13(18) . . ?
Cl3 Cl2 O5 71.2(4) . . ?
O10 Cl2 O5 108.4(7) . . ?
O8 Cl2 O5 110.84(16) . . ?
O6 Cl2 O5 106.98(16) . . ?
O7 Cl2 O5 113.31(18) . . ?
Cl3 Cl2 O9 28.9(4) . . ?
O10 Cl2 O9 98.7(10) . . ?
O8 Cl2 O9 48.9(3) . . ?
O6 Cl2 O9 79.4(2) . . ?
O7 Cl2 O9 151.9(3) . . ?
O5 Cl2 O9 90.9(2) . . ?
Cl2 Cl3 O6 88.1(4) . . ?
Cl2 Cl3 O9 138.8(6) . . ?
O6 Cl3 O9 104.8(3) . . ?
Cl2 Cl3 O5 84.9(4) . . ?
O6 Cl3 O5 118.3(3) . . ?
O9 Cl3 O5 119.7(3) . . ?
Cl2 Cl3 O8 78.8(5) . . ?
O6 Cl3 O8 122.5(3) . . ?
O9 Cl3 O8 61.2(4) . . ?
O5 Cl3 O8 115.9(3) . . ?
Cl2 Cl3 O10 36.2(8) . . ?
O6 Cl3 O10 115.8(7) . . ?
O9 Cl3 O10 105.9(7) . . ?
O5 Cl3 O10 91.6(5) . . ?
O8 Cl3 O10 44.9(6) . . ?
Cl2 Cl3 O7 5.5(3) . . ?
O6 Cl3 O7 82.6(2) . . ?
O9 Cl3 O7 139.8(4) . . ?
O5 Cl3 O7 88.2(2) . . ?
O8 Cl3 O7 81.2(3) . . ?
O10 Cl3 O7 40.2(7) . . ?
Cl3 O5 Cl2 23.95(9) . . ?
Cl3 O6 Cl2 24.77(10) . . ?
O10 O7 Cl2 44.7(3) . . ?
O10 O7 Cl3 46.4(3) . . ?
Cl2 O7 Cl3 2.28(12) . . ?
O10 O8 O9 128.3(6) . . ?
O10 O8 Cl3 71.1(5) . . ?
O9 O8 Cl3 57.4(3) . . ?
O10 O8 Cl2 47.7(5) . . ?
O9 O8 Cl2 81.6(3) . . ?
Cl3 O8 Cl2 24.42(10) . . ?
Cl3 O9 O8 61.4(4) . . ?
Cl3 O9 Cl2 12.32(18) . . ?
O8 O9 Cl2 49.5(2) . . ?
Cl2 O10 O8 81.9(8) . . ?
Cl2 O10 O7 74.1(10) . . ?
O8 O10 O7 142.3(11) . . ?
Cl2 O10 Cl3 19.5(3) . . ?
O8 O10 Cl3 64.1(6) . . ?
O7 O10 Cl3 93.4(8) . . ?
C3 N1 C13 108.87(14) . . ?
C3 N1 C1 113.37(14) . . ?
C13 N1 C1 112.17(14) . . ?
C3 N1 Zn1 103.81(10) . . ?
C13 N1 Zn1 111.13(10) . . ?
C1 N1 Zn1 107.17(11) . . ?
C23 N2 C33 109.63(14) . . ?
C23 N2 C2 114.13(14) . . ?
C33 N2 C2 111.41(14) . . ?
C23 N2 Zn1 102.98(10) . . ?
C33 N2 Zn1 112.29(11) . . ?
C2 N2 Zn1 106.11(11) . . ?
C4 N3 C11 118.56(15) . . ?
C4 N3 Zn1 110.25(12) . . ?
C11 N3 Zn1 129.14(12) . . ?
C14 N4 C21 117.47(15) . . ?
C14 N4 Zn1 108.63(11) . . ?
C21 N4 Zn1 133.46(12) . . ?
C24 N5 C31 118.80(15) . . ?
C24 N5 Zn1 111.34(12) . . ?
C31 N5 Zn1 128.85(12) . . ?
C34 N6 C41 117.50(16) . . ?
C34 N6 Zn1 109.93(12) . . ?
C41 N6 Zn1 132.47(13) . . ?
N1 C1 C2 109.29(14) . . ?
N1 C1 H1 109.8 . . ?
C2 C1 H1 109.8 . . ?
N1 C1 H2 109.8 . . ?
C2 C1 H2 109.8 . . ?
H1 C1 H2 108.3 . . ?
N2 C2 C1 108.55(15) . . ?
N2 C2 H3 110.0 . . ?
C1 C2 H3 110.0 . . ?
N2 C2 H4 110.0 . . ?
C1 C2 H4 110.0 . . ?
H3 C2 H4 108.4 . . ?
N1 C3 C4 109.47(14) . . ?
N1 C3 H5 109.8 . . ?
C4 C3 H5 109.8 . . ?
N1 C3 H6 109.8 . . ?
C4 C3 H6 109.8 . . ?
H5 C3 H6 108.2 . . ?
N3 C4 C5 122.68(17) . . ?
N3 C4 C3 117.27(15) . . ?
C5 C4 C3 120.01(16) . . ?
C6 C5 C4 119.58(18) . . ?
C6 C5 H7 120.2 . . ?
C4 C5 H7 120.2 . . ?
C5 C6 C12 119.37(18) . . ?
C5 C6 H8 120.3 . . ?
C12 C6 H8 120.3 . . ?
C8 C7 C12 120.58(19) . . ?
C8 C7 H9 119.7 . . ?
C12 C7 H9 119.7 . . ?
C7 C8 C9 120.50(18) . . ?
C7 C8 H10 119.7 . . ?
C9 C8 H10 119.7 . . ?
C10 C9 C8 120.4(2) . . ?
C10 C9 H11 119.8 . . ?
C8 C9 H11 119.8 . . ?
C9 C10 C11 119.92(18) . . ?
C9 C10 H12 120.0 . . ?
C11 C10 H12 120.0 . . ?
N3 C11 C10 119.29(16) . . ?
N3 C11 C12 121.04(17) . . ?
C10 C11 C12 119.67(17) . . ?
C6 C12 C7 123.02(18) . . ?
C6 C12 C11 118.24(17) . . ?
C7 C12 C11 118.71(18) . . ?
N1 C13 C14 116.15(14) . . ?
N1 C13 H13 108.2 . . ?
C14 C13 H13 108.2 . . ?
N1 C13 H14 108.2 . . ?
C14 C13 H14 108.2 . . ?
H13 C13 H14 107.4 . . ?
N4 C14 C15 123.67(17) . . ?
N4 C14 C13 120.17(15) . . ?
C15 C14 C13 116.08(16) . . ?
C16 C15 C14 119.33(18) . . ?
C16 C15 H15 120.3 . . ?
C14 C15 H15 120.3 . . ?
C15 C16 C22 119.32(18) . . ?
C15 C16 H16 120.3 . . ?
C22 C16 H16 120.3 . . ?
C18 C17 C22 120.2(2) . . ?
C18 C17 H17 119.9 . . ?
C22 C17 H17 119.9 . . ?
C17 C18 C19 120.2(2) . . ?
C17 C18 H18 119.9 . . ?
C19 C18 H18 119.9 . . ?
C20 C19 C18 121.2(2) . . ?
C20 C19 H19 119.4 . . ?
C18 C19 H19 119.4 . . ?
C19 C20 C21 120.1(2) . . ?
C19 C20 H20 119.9 . . ?
C21 C20 H20 119.9 . . ?
N4 C21 C20 119.79(17) . . ?
N4 C21 C22 121.68(17) . . ?
C20 C21 C22 118.52(17) . . ?
C16 C22 C17 122.0(2) . . ?
C16 C22 C21 118.39(17) . . ?
C17 C22 C21 119.6(2) . . ?
N2 C23 C24 109.75(14) . . ?
N2 C23 H21 109.7 . . ?
C24 C23 H21 109.7 . . ?
N2 C23 H22 109.7 . . ?
C24 C23 H22 109.7 . . ?
H21 C23 H22 108.2 . . ?
N5 C24 C25 122.65(17) . . ?
N5 C24 C23 117.23(15) . . ?
C25 C24 C23 119.93(16) . . ?
C26 C25 C24 119.51(17) . . ?
C26 C25 H23 120.2 . . ?
C24 C25 H23 120.2 . . ?
C25 C26 C32 119.64(17) . . ?
C25 C26 H24 120.2 . . ?
C32 C26 H24 120.2 . . ?
C28 C27 C32 120.48(19) . . ?
C28 C27 H25 119.8 . . ?
C32 C27 H25 119.8 . . ?
C27 C28 C29 120.44(18) . . ?
C27 C28 H26 119.8 . . ?
C29 C28 H26 119.8 . . ?
C30 C29 C28 120.34(19) . . ?
C30 C29 H27 119.8 . . ?
C28 C29 H27 119.8 . . ?
C29 C30 C31 120.50(18) . . ?
C29 C30 H28 119.7 . . ?
C31 C30 H28 119.7 . . ?
N5 C31 C30 119.91(16) . . ?
N5 C31 C32 120.99(16) . . ?
C30 C31 C32 119.09(16) . . ?
C26 C32 C27 123.03(18) . . ?
C26 C32 C31 118.03(17) . . ?
C27 C32 C31 118.93(18) . . ?
N2 C33 C34 116.37(15) . . ?
N2 C33 H29 108.2 . . ?
C34 C33 H29 108.2 . . ?
N2 C33 H30 108.2 . . ?
C34 C33 H30 108.2 . . ?
H29 C33 H30 107.3 . . ?
N6 C34 C35 123.68(19) . . ?
N6 C34 C33 120.89(16) . . ?
C35 C34 C33 115.39(18) . . ?
C36 C35 C34 119.3(2) . . ?
C36 C35 H31 120.3 . . ?
C34 C35 H31 120.3 . . ?
C35 C36 C42 119.5(2) . . ?
C35 C36 H32 120.2 . . ?
C42 C36 H32 120.2 . . ?
C38 C37 C42 120.7(2) . . ?
C38 C37 H33 119.7 . . ?
C42 C37 H33 119.7 . . ?
C37 C38 C39 119.9(2) . . ?
C37 C38 H34 120.0 . . ?
C39 C38 H34 120.0 . . ?
C40 C39 C38 120.6(3) . . ?
C40 C39 H35 119.7 . . ?
C38 C39 H35 119.7 . . ?
C39 C40 C41 120.9(2) . . ?
C39 C40 H36 119.6 . . ?
C41 C40 H36 119.6 . . ?
N6 C41 C40 119.98(18) . . ?
N6 C41 C42 121.58(19) . . ?
C40 C41 C42 118.44(19) . . ?
C36 C42 C37 122.3(2) . . ?
C36 C42 C41 118.3(2) . . ?
C37 C42 C41 119.4(2) . . ?
N7 C43 C44 177.0(5) . . ?
C43 C44 H37 109.5 . . ?
C43 C44 H38 109.5 . . ?
H37 C44 H38 109.5 . . ?
C43 C44 H39 109.5 . . ?
H37 C44 H39 109.5 . . ?
H38 C44 H39 109.5 . . ?
N8 C45 C46 179.9(6) . . ?
C45 C46 H40 109.5 . . ?
C45 C46 H41 109.5 . . ?
H40 C46 H41 109.5 . . ?
C45 C46 H42 109.5 . . ?
H40 C46 H42 109.5 . . ?
H41 C46 H42 109.5 . . ?
N9 C47 C47 133.5(6) . 2_556 ?
N9 C47 C48 165.7(10) . . ?
C47 C47 C48 60.1(4) 2_556 . ?
C47 C48 C47 59.8(9) . 2_556 ?

loop_
_geom_bond_atom_site_label_1
_geom_bond_atom_site_label_2
_geom_bond_distance
_geom_bond_site_symmetry_2
_geom_bond_publ_flag
Zn1 N5 2.1271(14) . ?
Zn1 N1 2.1497(14) . ?
Zn1 N3 2.1543(14) . ?
Zn1 N2 2.1681(14) . ?
Zn1 N6 2.3711(15) . ?
Zn1 N4 2.4007(15) . ?
Cl1 O4 1.418(2) . ?
Cl1 O3 1.422(2) . ?
Cl1 O2 1.4225(17) . ?
Cl1 O1 1.4439(18) . ?
Cl2 Cl3 0.598(2) . ?
Cl2 O10 1.061(9) . ?
Cl2 O8 1.420(3) . ?
Cl2 O6 1.427(2) . ?
Cl2 O7 1.451(4) . ?
Cl2 O5 1.468(2) . ?
Cl2 O9 1.846(7) . ?
Cl3 O6 1.316(4) . ?
Cl3 O9 1.353(7) . ?
Cl3 O5 1.395(3) . ?
Cl3 O8 1.409(5) . ?
Cl3 O10 1.483(7) . ?
Cl3 O7 2.045(4) . ?
O7 O10 1.323(19) . ?
O8 O10 1.105(16) . ?
O8 O9 1.406(8) . ?
N1 C3 1.469(2) . ?
N1 C13 1.477(2) . ?
N1 C1 1.479(2) . ?
N2 C23 1.465(2) . ?
N2 C33 1.478(2) . ?
N2 C2 1.483(2) . ?
N3 C4 1.328(2) . ?
N3 C11 1.382(2) . ?
N4 C14 1.322(2) . ?
N4 C21 1.387(2) . ?
N5 C24 1.331(2) . ?
N5 C31 1.380(2) . ?
N6 C34 1.321(2) . ?
N6 C41 1.390(2) . ?
N7 C43 1.116(4) . ?
N8 C45 1.143(4) . ?
N9 C47 1.121(11) . ?
C1 C2 1.521(3) . ?
C1 H1 0.9900 . ?
C1 H2 0.9900 . ?
C2 H3 0.9900 . ?
C2 H4 0.9900 . ?
C3 C4 1.507(3) . ?
C3 H5 0.9900 . ?
C3 H6 0.9900 . ?
C4 C5 1.409(3) . ?
C5 C6 1.365(3) . ?
C5 H7 0.9500 . ?
C6 C12 1.408(3) . ?
C6 H8 0.9500 . ?
C7 C8 1.356(3) . ?
C7 C12 1.416(3) . ?
C7 H9 0.9500 . ?
C8 C9 1.409(3) . ?
C8 H10 0.9500 . ?
C9 C10 1.375(3) . ?
C9 H11 0.9500 . ?
C10 C11 1.402(3) . ?
C10 H12 0.9500 . ?
C11 C12 1.418(2) . ?
C13 C14 1.502(2) . ?
C13 H13 0.9900 . ?
C13 H14 0.9900 . ?
C14 C15 1.421(2) . ?
C15 C16 1.359(3) . ?
C15 H15 0.9500 . ?
C16 C22 1.407(3) . ?
C16 H16 0.9500 . ?
C17 C18 1.364(4) . ?
C17 C22 1.416(3) . ?
C17 H17 0.9500 . ?
C18 C19 1.400(4) . ?
C18 H18 0.9500 . ?
C19 C20 1.371(3) . ?
C19 H19 0.9500 . ?
C20 C21 1.409(3) . ?
C20 H20 0.9500 . ?
C21 C22 1.423(3) . ?
C23 C24 1.511(2) . ?
C23 H21 0.9900 . ?
C23 H22 0.9900 . ?
C24 C25 1.402(3) . ?
C25 C26 1.366(3) . ?
C25 H23 0.9500 . ?
C26 C32 1.410(3) . ?
C26 H24 0.9500 . ?
C27 C28 1.362(3) . ?
C27 C32 1.417(3) . ?
C27 H25 0.9500 . ?
C28 C29 1.405(3) . ?
C28 H26 0.9500 . ?
C29 C30 1.373(3) . ?
C29 H27 0.9500 . ?
C30 C31 1.404(3) . ?
C30 H28 0.9500 . ?
C31 C32 1.419(2) . ?
C33 C34 1.497(3) . ?
C33 H29 0.9900 . ?
C33 H30 0.9900 . ?
C34 C35 1.419(3) . ?
C35 C36 1.354(3) . ?
C35 H31 0.9500 . ?
C36 C42 1.409(4) . ?
C36 H32 0.9500 . ?
C37 C38 1.362(4) . ?
C37 C42 1.418(3) . ?
C37 H33 0.9500 . ?
C38 C39 1.406(4) . ?
C38 H34 0.9500 . ?
C39 C40 1.374(3) . ?
C39 H35 0.9500 . ?
C40 C41 1.405(3) . ?
C40 H36 0.9500 . ?
C41 C42 1.418(3) . ?
C43 C44 1.449(6) . ?
C44 H37 0.9800 . ?
C44 H38 0.9800 . ?
C44 H39 0.9800 . ?
C45 C46 1.440(5) . ?
C46 H40 0.9800 . ?
C46 H41 0.9800 . ?
C46 H42 0.9800 . ?
C47 C47 1.195(14) 2_556 ?
C47 C48 1.198(11) . ?
C48 C47 1.198(11) 2_556 ?

loop_
_geom_torsion_atom_site_label_1
_geom_torsion_atom_site_label_2
_geom_torsion_atom_site_label_3
_geom_torsion_atom_site_label_4
_geom_torsion
_geom_torsion_site_symmetry_1
_geom_torsion_site_symmetry_2
_geom_torsion_site_symmetry_3
_geom_torsion_site_symmetry_4
_geom_torsion_publ_flag
O10 Cl2 Cl3 O6 -141.5(8) . . . . ?
O8 Cl2 Cl3 O6 -123.7(2) . . . . ?
O7 Cl2 Cl3 O6 -8(3) . . . . ?
O5 Cl2 Cl3 O6 118.6(2) . . . . ?
O9 Cl2 Cl3 O6 -110.6(7) . . . . ?
O10 Cl2 Cl3 O9 -30.9(12) . . . . ?
O8 Cl2 Cl3 O9 -13.1(7) . . . . ?
O6 Cl2 Cl3 O9 110.6(7) . . . . ?
O7 Cl2 Cl3 O9 103(3) . . . . ?
O5 Cl2 Cl3 O9 -130.8(8) . . . . ?
O10 Cl2 Cl3 O5 99.9(8) . . . . ?
O8 Cl2 Cl3 O5 117.8(2) . . . . ?
O6 Cl2 Cl3 O5 -118.6(2) . . . . ?
O7 Cl2 Cl3 O5 -126(3) . . . . ?
O9 Cl2 Cl3 O5 130.8(8) . . . . ?
O10 Cl2 Cl3 O8 -17.9(8) . . . . ?
O6 Cl2 Cl3 O8 123.7(2) . . . . ?
O7 Cl2 Cl3 O8 116(3) . . . . ?
O5 Cl2 Cl3 O8 -117.8(2) . . . . ?
O9 Cl2 Cl3 O8 13.1(7) . . . . ?
O8 Cl2 Cl3 O10 17.9(8) . . . . ?
O6 Cl2 Cl3 O10 141.5(8) . . . . ?
O7 Cl2 Cl3 O10 134(3) . . . . ?
O5 Cl2 Cl3 O10 -99.9(8) . . . . ?
O9 Cl2 Cl3 O10 30.9(12) . . . . ?
O10 Cl2 Cl3 O7 -134(3) . . . . ?
O8 Cl2 Cl3 O7 -116(3) . . . . ?
O6 Cl2 Cl3 O7 8(3) . . . . ?
O5 Cl2 Cl3 O7 126(3) . . . . ?
O9 Cl2 Cl3 O7 -103(3) . . . . ?
O6 Cl3 O5 Cl2 -85.1(4) . . . . ?
O9 Cl3 O5 Cl2 145.0(7) . . . . ?
O8 Cl3 O5 Cl2 74.8(5) . . . . ?
O10 Cl3 O5 Cl2 35.6(8) . . . . ?
O7 Cl3 O5 Cl2 -4.5(3) . . . . ?
O10 Cl2 O5 Cl3 -120.9(11) . . . . ?
O8 Cl2 O5 Cl3 -67.2(5) . . . . ?
O6 Cl2 O5 Cl3 57.8(4) . . . . ?
O7 Cl2 O5 Cl3 173.1(5) . . . . ?
O9 Cl2 O5 Cl3 -21.4(4) . . . . ?
O9 Cl3 O6 Cl2 -140.4(6) . . . . ?
O5 Cl3 O6 Cl2 83.1(4) . . . . ?
O8 Cl3 O6 Cl2 -75.4(5) . . . . ?
O10 Cl3 O6 Cl2 -24.1(7) . . . . ?
O7 Cl3 O6 Cl2 -0.7(3) . . . . ?
O10 Cl2 O6 Cl3 117.5(18) . . . . ?
O8 Cl2 O6 Cl3 62.6(5) . . . . ?
O7 Cl2 O6 Cl3 178.9(5) . . . . ?
O5 Cl2 O6 Cl3 -60.3(4) . . . . ?
O9 Cl2 O6 Cl3 27.4(4) . . . . ?
Cl3 Cl2 O7 O10 -137(3) . . . . ?
O8 Cl2 O7 O10 -23.1(7) . . . . ?
O6 Cl2 O7 O10 -144.5(7) . . . . ?
O5 Cl2 O7 O10 99.0(7) . . . . ?
O9 Cl2 O7 O10 -48.7(9) . . . . ?
O10 Cl2 O7 Cl3 137(3) . . . . ?
O8 Cl2 O7 Cl3 114(3) . . . . ?
O6 Cl2 O7 Cl3 -7(3) . . . . ?
O5 Cl2 O7 Cl3 -124(3) . . . . ?
O9 Cl2 O7 Cl3 88(3) . . . . ?
Cl2 Cl3 O7 O10 41(3) . . . . ?
O6 Cl3 O7 O10 -146.5(7) . . . . ?
O9 Cl3 O7 O10 -42.1(8) . . . . ?
O5 Cl3 O7 O10 94.7(7) . . . . ?
O8 Cl3 O7 O10 -21.9(7) . . . . ?
O6 Cl3 O7 Cl2 172(3) . . . . ?
O9 Cl3 O7 Cl2 -83(3) . . . . ?
O5 Cl3 O7 Cl2 53(3) . . . . ?
O8 Cl3 O7 Cl2 -63(3) . . . . ?
O10 Cl3 O7 Cl2 -41(3) . . . . ?
Cl2 Cl3 O8 O10 14.9(8) . . . . ?
O6 Cl3 O8 O10 95.3(9) . . . . ?
O9 Cl3 O8 O10 -174.9(9) . . . . ?
O5 Cl3 O8 O10 -63.7(8) . . . . ?
O7 Cl3 O8 O10 19.9(8) . . . . ?
Cl2 Cl3 O8 O9 -170.2(5) . . . . ?
O6 Cl3 O8 O9 -89.8(4) . . . . ?
O5 Cl3 O8 O9 111.2(4) . . . . ?
O10 Cl3 O8 O9 174.9(9) . . . . ?
O7 Cl3 O8 O9 -165.2(3) . . . . ?
O6 Cl3 O8 Cl2 80.4(4) . . . . ?
O9 Cl3 O8 Cl2 170.2(5) . . . . ?
O5 Cl3 O8 Cl2 -78.6(4) . . . . ?
O10 Cl3 O8 Cl2 -14.9(8) . . . . ?
O7 Cl3 O8 Cl2 5.0(3) . . . . ?
Cl3 Cl2 O8 O10 -160.8(10) . . . . ?
O6 Cl2 O8 O10 142.0(10) . . . . ?
O7 Cl2 O8 O10 26.5(10) . . . . ?
O5 Cl2 O8 O10 -97.1(10) . . . . ?
O9 Cl2 O8 O10 -169.1(10) . . . . ?
Cl3 Cl2 O8 O9 8.3(4) . . . . ?
O10 Cl2 O8 O9 169.1(10) . . . . ?
O6 Cl2 O8 O9 -48.8(3) . . . . ?
O7 Cl2 O8 O9 -164.4(3) . . . . ?
O5 Cl2 O8 O9 72.0(3) . . . . ?
O10 Cl2 O8 Cl3 160.8(10) . . . . ?
O6 Cl2 O8 Cl3 -57.2(4) . . . . ?
O7 Cl2 O8 Cl3 -172.7(4) . . . . ?
O5 Cl2 O8 Cl3 63.7(4) . . . . ?
O9 Cl2 O8 Cl3 -8.3(4) . . . . ?
Cl2 Cl3 O9 O8 14.6(7) . . . . ?
O6 Cl3 O9 O8 119.2(3) . . . . ?
O5 Cl3 O9 O8 -105.1(4) . . . . ?
O10 Cl3 O9 O8 -3.8(6) . . . . ?
O7 Cl3 O9 O8 23.0(5) . . . . ?
O6 Cl3 O9 Cl2 104.6(8) . . . . ?
O5 Cl3 O9 Cl2 -119.8(9) . . . . ?
O8 Cl3 O9 Cl2 -14.6(7) . . . . ?
O10 Cl3 O9 Cl2 -18.4(8) . . . . ?
O7 Cl3 O9 Cl2 8.4(4) . . . . ?
O10 O8 O9 Cl3 6.2(11) . . . . ?
Cl2 O8 O9 Cl3 -4.1(2) . . . . ?
O10 O8 O9 Cl2 10.3(10) . . . . ?
Cl3 O8 O9 Cl2 4.1(2) . . . . ?
O10 Cl2 O9 Cl3 154.6(10) . . . . ?
O8 Cl2 O9 Cl3 163.0(9) . . . . ?
O6 Cl2 O9 Cl3 -61.3(7) . . . . ?
O7 Cl2 O9 Cl3 -163.6(8) . . . . ?
O5 Cl2 O9 Cl3 45.8(7) . . . . ?
Cl3 Cl2 O9 O8 -163.0(9) . . . . ?
O10 Cl2 O9 O8 -8.5(7) . . . . ?
O6 Cl2 O9 O8 135.6(3) . . . . ?
O7 Cl2 O9 O8 33.3(6) . . . . ?
O5 Cl2 O9 O8 -117.3(3) . . . . ?
Cl3 Cl2 O10 O8 22.8(11) . . . . ?
O6 Cl2 O10 O8 -75.7(19) . . . . ?
O7 Cl2 O10 O8 -150.8(9) . . . . ?
O5 Cl2 O10 O8 102.2(6) . . . . ?
O9 Cl2 O10 O8 8.3(8) . . . . ?
Cl3 Cl2 O10 O7 173.6(5) . . . . ?
O8 Cl2 O10 O7 150.8(9) . . . . ?
O6 Cl2 O10 O7 75.1(15) . . . . ?
O5 Cl2 O10 O7 -107.0(5) . . . . ?
O9 Cl2 O10 O7 159.0(4) . . . . ?
O8 Cl2 O10 Cl3 -22.8(11) . . . . ?
O6 Cl2 O10 Cl3 -98.5(16) . . . . ?
O7 Cl2 O10 Cl3 -173.6(5) . . . . ?
O5 Cl2 O10 Cl3 79.4(7) . . . . ?
O9 Cl2 O10 Cl3 -14.5(6) . . . . ?
O9 O8 O10 Cl2 -13.8(13) . . . . ?
Cl3 O8 O10 Cl2 -8.3(4) . . . . ?
O9 O8 O10 O7 -64.0(18) . . . . ?
Cl3 O8 O10 O7 -58.5(12) . . . . ?
Cl2 O8 O10 O7 -50.3(11) . . . . ?
O9 O8 O10 Cl3 -5.5(10) . . . . ?
Cl2 O8 O10 Cl3 8.3(4) . . . . ?
Cl3 O7 O10 Cl2 -2.14(16) . . . . ?
Cl2 O7 O10 O8 52.3(11) . . . . ?
Cl3 O7 O10 O8 50.2(11) . . . . ?
Cl2 O7 O10 Cl3 2.14(16) . . . . ?
O6 Cl3 O10 Cl2 43.7(8) . . . . ?
O9 Cl3 O10 Cl2 159.4(8) . . . . ?
O5 Cl3 O10 Cl2 -79.0(7) . . . . ?
O8 Cl3 O10 Cl2 154.7(12) . . . . ?
O7 Cl3 O10 Cl2 6.2(5) . . . . ?
Cl2 Cl3 O10 O8 -154.7(12) . . . . ?
O6 Cl3 O10 O8 -111.0(8) . . . . ?
O9 Cl3 O10 O8 4.7(8) . . . . ?
O5 Cl3 O10 O8 126.3(6) . . . . ?
O7 Cl3 O10 O8 -148.5(10) . . . . ?
Cl2 Cl3 O10 O7 -6.2(5) . . . . ?
O6 Cl3 O10 O7 37.5(8) . . . . ?
O9 Cl3 O10 O7 153.2(5) . . . . ?
O5 Cl3 O10 O7 -85.2(6) . . . . ?
O8 Cl3 O10 O7 148.5(10) . . . . ?
N5 Zn1 N1 C3 -144.99(15) . . . . ?
N3 Zn1 N1 C3 41.19(11) . . . . ?
N2 Zn1 N1 C3 -133.43(11) . . . . ?
N6 Zn1 N1 C3 -55.91(11) . . . . ?
N4 Zn1 N1 C3 134.25(11) . . . . ?
N5 Zn1 N1 C13 98.13(18) . . . . ?
N3 Zn1 N1 C13 -75.68(11) . . . . ?
N2 Zn1 N1 C13 109.69(12) . . . . ?
N6 Zn1 N1 C13 -172.78(11) . . . . ?
N4 Zn1 N1 C13 17.37(11) . . . . ?
N5 Zn1 N1 C1 -24.8(2) . . . . ?
N3 Zn1 N1 C1 161.43(12) . . . . ?
N2 Zn1 N1 C1 -13.19(11) . . . . ?
N6 Zn1 N1 C1 64.33(12) . . . . ?
N4 Zn1 N1 C1 -105.52(12) . . . . ?
N5 Zn1 N2 C23 38.71(10) . . . . ?
N1 Zn1 N2 C23 -137.15(11) . . . . ?
N3 Zn1 N2 C23 -151.04(14) . . . . ?
N6 Zn1 N2 C23 128.92(11) . . . . ?
N4 Zn1 N2 C23 -59.35(11) . . . . ?
N5 Zn1 N2 C33 -79.13(12) . . . . ?
N1 Zn1 N2 C33 105.01(12) . . . . ?
N3 Zn1 N2 C33 91.12(18) . . . . ?
N6 Zn1 N2 C33 11.07(12) . . . . ?
N4 Zn1 N2 C33 -177.20(12) . . . . ?
N5 Zn1 N2 C2 158.93(12) . . . . ?
N1 Zn1 N2 C2 -16.93(11) . . . . ?
N3 Zn1 N2 C2 -30.8(2) . . . . ?
N6 Zn1 N2 C2 -110.87(12) . . . . ?
N4 Zn1 N2 C2 60.86(12) . . . . ?
N5 Zn1 N3 C4 150.78(11) . . . . ?
N1 Zn1 N3 C4 -31.85(12) . . . . ?
N2 Zn1 N3 C4 -17.7(2) . . . . ?
N6 Zn1 N3 C4 58.59(12) . . . . ?
N4 Zn1 N3 C4 -109.47(12) . . . . ?
N5 Zn1 N3 C11 -12.39(17) . . . . ?
N1 Zn1 N3 C11 164.98(15) . . . . ?
N2 Zn1 N3 C11 179.16(14) . . . . ?
N6 Zn1 N3 C11 -104.58(15) . . . . ?
N4 Zn1 N3 C11 87.36(15) . . . . ?
N5 Zn1 N4 C14 -165.31(11) . . . . ?
N1 Zn1 N4 C14 -5.84(11) . . . . ?
N3 Zn1 N4 C14 70.04(11) . . . . ?
N2 Zn1 N4 C14 -87.70(11) . . . . ?
N6 Zn1 N4 C14 -52.3(3) . . . . ?
N5 Zn1 N4 C21 6.56(15) . . . . ?
N1 Zn1 N4 C21 166.03(16) . . . . ?
N3 Zn1 N4 C21 -118.08(15) . . . . ?
N2 Zn1 N4 C21 84.18(15) . . . . ?
N6 Zn1 N4 C21 119.6(2) . . . . ?
N1 Zn1 N5 C24 -14.5(2) . . . . ?
N3 Zn1 N5 C24 158.19(11) . . . . ?
N2 Zn1 N5 C24 -26.27(11) . . . . ?
N6 Zn1 N5 C24 -104.45(12) . . . . ?
N4 Zn1 N5 C24 62.61(12) . . . . ?
N1 Zn1 N5 C31 177.27(14) . . . . ?
N3 Zn1 N5 C31 -10.00(16) . . . . ?
N2 Zn1 N5 C31 165.55(15) . . . . ?
N6 Zn1 N5 C31 87.36(14) . . . . ?
N4 Zn1 N5 C31 -105.57(14) . . . . ?
N5 Zn1 N6 C34 74.80(12) . . . . ?
N1 Zn1 N6 C34 -84.58(12) . . . . ?
N3 Zn1 N6 C34 -160.96(12) . . . . ?
N2 Zn1 N6 C34 -3.07(12) . . . . ?
N4 Zn1 N6 C34 -39.4(3) . . . . ?
N5 Zn1 N6 C41 -109.23(16) . . . . ?
N1 Zn1 N6 C41 91.38(16) . . . . ?
N3 Zn1 N6 C41 15.01(16) . . . . ?
N2 Zn1 N6 C41 172.90(16) . . . . ?
N4 Zn1 N6 C41 136.6(2) . . . . ?
C3 N1 C1 C2 155.09(15) . . . . ?
C13 N1 C1 C2 -81.09(17) . . . . ?
Zn1 N1 C1 C2 41.15(16) . . . . ?
C23 N2 C2 C1 156.58(14) . . . . ?
C33 N2 C2 C1 -78.60(17) . . . . ?
Zn1 N2 C2 C1 43.90(15) . . . . ?
N1 C1 C2 N2 -58.83(18) . . . . ?
C13 N1 C3 C4 73.10(17) . . . . ?
C1 N1 C3 C4 -161.29(14) . . . . ?
Zn1 N1 C3 C4 -45.35(15) . . . . ?
C11 N3 C4 C5 2.6(3) . . . . ?
Zn1 N3 C4 C5 -162.54(16) . . . . ?
C11 N3 C4 C3 -179.75(15) . . . . ?
Zn1 N3 C4 C3 15.06(19) . . . . ?
N1 C3 C4 N3 21.3(2) . . . . ?
N1 C3 C4 C5 -160.99(17) . . . . ?
N3 C4 C5 C6 3.7(3) . . . . ?
C3 C4 C5 C6 -173.86(19) . . . . ?
C4 C5 C6 C12 -4.8(3) . . . . ?
C12 C7 C8 C9 -1.3(3) . . . . ?
C7 C8 C9 C10 2.1(3) . . . . ?
C8 C9 C10 C11 0.6(3) . . . . ?
C4 N3 C11 C10 172.60(16) . . . . ?
Zn1 N3 C11 C10 -25.4(2) . . . . ?
C4 N3 C11 C12 -7.7(2) . . . . ?
Zn1 N3 C11 C12 154.25(13) . . . . ?
C9 C10 C11 N3 175.75(17) . . . . ?
C9 C10 C11 C12 -3.9(3) . . . . ?
C5 C6 C12 C7 -178.5(2) . . . . ?
C5 C6 C12 C11 -0.1(3) . . . . ?
C8 C7 C12 C6 176.3(2) . . . . ?
C8 C7 C12 C11 -2.1(3) . . . . ?
N3 C11 C12 C6 6.5(3) . . . . ?
C10 C11 C12 C6 -173.82(18) . . . . ?
N3 C11 C12 C7 -175.03(17) . . . . ?
C10 C11 C12 C7 4.6(3) . . . . ?
C3 N1 C13 C14 -141.36(15) . . . . ?
C1 N1 C13 C14 92.34(18) . . . . ?
Zn1 N1 C13 C14 -27.62(18) . . . . ?
C21 N4 C14 C15 2.6(2) . . . . ?
Zn1 N4 C14 C15 175.94(14) . . . . ?
C21 N4 C14 C13 179.12(15) . . . . ?
Zn1 N4 C14 C13 -7.52(18) . . . . ?
N1 C13 C14 N4 24.1(2) . . . . ?
N1 C13 C14 C15 -159.08(15) . . . . ?
N4 C14 C15 C16 -3.5(3) . . . . ?
C13 C14 C15 C16 179.86(17) . . . . ?
C14 C15 C16 C22 0.6(3) . . . . ?
C22 C17 C18 C19 3.4(4) . . . . ?
C17 C18 C19 C20 -1.0(4) . . . . ?
C18 C19 C20 C21 -3.8(3) . . . . ?
C14 N4 C21 C20 179.57(16) . . . . ?
Zn1 N4 C21 C20 8.3(2) . . . . ?
C14 N4 C21 C22 1.0(2) . . . . ?
Zn1 N4 C21 C22 -170.34(12) . . . . ?
C19 C20 C21 N4 -172.51(18) . . . . ?
C19 C20 C21 C22 6.1(3) . . . . ?
C15 C16 C22 C17 -175.73(19) . . . . ?
C15 C16 C22 C21 2.7(3) . . . . ?
C18 C17 C22 C16 177.4(2) . . . . ?
C18 C17 C22 C21 -1.0(3) . . . . ?
N4 C21 C22 C16 -3.6(3) . . . . ?
C20 C21 C22 C16 177.80(17) . . . . ?
N4 C21 C22 C17 174.85(17) . . . . ?
C20 C21 C22 C17 -3.8(3) . . . . ?
C33 N2 C23 C24 73.96(17) . . . . ?
C2 N2 C23 C24 -160.28(14) . . . . ?
Zn1 N2 C23 C24 -45.75(15) . . . . ?
C31 N5 C24 C25 2.0(2) . . . . ?
Zn1 N5 C24 C25 -167.56(14) . . . . ?
C31 N5 C24 C23 176.93(15) . . . . ?
Zn1 N5 C24 C23 7.41(18) . . . . ?
N2 C23 C24 N5 27.7(2) . . . . ?
N2 C23 C24 C25 -157.22(16) . . . . ?
N5 C24 C25 C26 3.3(3) . . . . ?
C23 C24 C25 C26 -171.53(18) . . . . ?
C24 C25 C26 C32 -4.0(3) . . . . ?
C32 C27 C28 C29 -1.9(3) . . . . ?
C27 C28 C29 C30 2.2(3) . . . . ?
C28 C29 C30 C31 1.1(3) . . . . ?
C24 N5 C31 C30 174.00(16) . . . . ?
Zn1 N5 C31 C30 -18.6(2) . . . . ?
C24 N5 C31 C32 -6.5(2) . . . . ?
Zn1 N5 C31 C32 160.98(13) . . . . ?
C29 C30 C31 N5 174.99(17) . . . . ?
C29 C30 C31 C32 -4.6(3) . . . . ?
C25 C26 C32 C27 -179.95(19) . . . . ?
C25 C26 C32 C31 -0.4(3) . . . . ?
C28 C27 C32 C26 178.0(2) . . . . ?
C28 C27 C32 C31 -1.6(3) . . . . ?
N5 C31 C32 C26 5.7(3) . . . . ?
C30 C31 C32 C26 -174.79(17) . . . . ?
N5 C31 C32 C27 -174.73(17) . . . . ?
C30 C31 C32 C27 4.8(3) . . . . ?
C23 N2 C33 C34 -131.85(16) . . . . ?
C2 N2 C33 C34 100.85(18) . . . . ?
Zn1 N2 C33 C34 -18.02(19) . . . . ?
C41 N6 C34 C35 -0.3(3) . . . . ?
Zn1 N6 C34 C35 176.32(16) . . . . ?
C41 N6 C34 C33 177.35(16) . . . . ?
Zn1 N6 C34 C33 -6.0(2) . . . . ?
N2 C33 C34 N6 16.5(3) . . . . ?
N2 C33 C34 C35 -165.60(17) . . . . ?
N6 C34 C35 C36 -1.0(3) . . . . ?
C33 C34 C35 C36 -178.8(2) . . . . ?
C34 C35 C36 C42 0.4(3) . . . . ?
C42 C37 C38 C39 1.3(4) . . . . ?
C37 C38 C39 C40 -0.7(4) . . . . ?
C38 C39 C40 C41 -1.8(3) . . . . ?
C34 N6 C41 C40 -177.98(17) . . . . ?
Zn1 N6 C41 C40 6.3(3) . . . . ?
C34 N6 C41 C42 2.3(3) . . . . ?
Zn1 N6 C41 C42 -173.40(13) . . . . ?
C39 C40 C41 N6 -176.27(18) . . . . ?
C39 C40 C41 C42 3.4(3) . . . . ?
C35 C36 C42 C37 -178.4(2) . . . . ?
C35 C36 C42 C41 1.5(3) . . . . ?
C38 C37 C42 C36 -179.7(2) . . . . ?
C38 C37 C42 C41 0.4(3) . . . . ?
N6 C41 C42 C36 -2.9(3) . . . . ?
C40 C41 C42 C36 177.36(19) . . . . ?
N6 C41 C42 C37 176.94(18) . . . . ?
C40 C41 C42 C37 -2.8(3) . . . . ?
N9 C47 C48 C47 -164(4) . . . 2_556 ?
